data_1007204
loop_
_publ_author_name
'Averbuch-Pouchot, M T'
'Durif, A'

_publ_section_title
;
(Tris)guanidinium cyclotriphosphate and (tetra)guanidinium
cyclotetraphosphate: two new examples of organic-cation
cyclophosphates
;
_journal_coden_ASTM EJSCE5
_journal_name_full
;
European Journal of Solid State Inorganic Chemistry
;
_journal_page_first 471
_journal_page_last 482
_journal_volume 30
_journal_year 1993
_chemical_formula_structural '(C (N H2)3)4 (P4 O12) (H2 O)4'
_chemical_formula_sum 'C4 H32 N12 O16 P4'
_chemical_name_systematic
;
Tetrakis(guanidinium) cyclo-tetraphosphate tetrahydrate
;
_space_group_IT_number 14
_symmetry_cell_setting monoclinic
_symmetry_Int_Tables_number 14
_symmetry_space_group_name_Hall '-P 2yab'
_symmetry_space_group_name_H-M 'P 1 21/a 1'
_cell_angle_alpha 90
_cell_angle_beta 103.86(5)
_cell_angle_gamma 90
_cell_formula_units_Z 2
_cell_length_a 9.634(1)
_cell_length_b 18.112(8)
_cell_length_c 7.292(3)
_cell_volume 1235.3
_refine_ls_R_factor_all 0.052
_cod_depositor_comments
;
 Correcting the summary chemical formula by changing it from 'H32 N12 O16 P4'
 to 'C4 H32 N12 O16 P4'.

 Antanas Vaitkus,
 2018-07-07
;
_cod_database_code 1007204

loop_
_symmetry_equiv_pos_as_xyz
x,y,z
1/2-x,1/2+y,-z
-x,-y,-z
1/2+x,1/2-y,z

loop_
_atom_site_label
_atom_site_type_symbol
_atom_site_symmetry_multiplicity
_atom_site_Wyckoff_symbol
_atom_site_fract_x
_atom_site_fract_y
_atom_site_fract_z
_atom_site_occupancy
_atom_site_attached_hydrogens
_atom_site_calc_flag
P1 P5+ 4 e 0.01465(9) 0.11561(5) 0.9095(1) 1. 0 d
P2 P5+ 4 e 0.84111(9) 0.02635(5) 0.1033(1) 1. 0 d
O1 O2- 4 e 0.3991(3) 0.3504(1) 0.7618(4) 1. 0 d
O2 O2- 4 e 0.8578(3) 0.8400(2) 0.0140(4) 1. 0 d
O3 O2- 4 e 0.0469(3) 0.9111(1) 0.9177(4) 1. 0 d
O4 O2- 4 e 0.0535(3) 0.0405(1) 0.8188(3) 1. 0 d
O5 O2- 4 e 0.7518(3) 0.5074(1) 0.0844(4) 1. 0 d
O6 O2- 4 e 0.7229(3) 0.5491(2) 0.7420(4) 1. 0 d
O7 O2- 4 e 0.7704(3) 0.9572(2) 0.5571(4) 1. 0 d
O8 O2- 4 e 0.4405(4) 0.6699(2) 0.5283(4) 1. 0 d
C1 C4+ 4 e 0.4980(4) 0.8430(2) 0.2687(5) 1. 0 d
C2 C4+ 4 e -0.0057(4) 0.6666(2) 0.7653(5) 1. 0 d
N1 N3- 4 e 0.1213(3) 0.3101(2) 0.8207(5) 1. 0 d
N2 N3- 4 e 0.4956(4) 0.9117(2) 0.3247(5) 1. 0 d
N3 N3- 4 e 0.3806(3) 0.1941(2) 0.6972(5) 1. 0 d
N4 N3- 4 e 0.8634(3) 0.6865(2) 0.6759(5) 1. 0 d
N5 N3- 4 e 0.9013(4) 0.2861(2) 0.2151(6) 1. 0 d
N6 N3- 4 e -0.0161(4) 0.4005(2) 0.1641(6) 1. 0 d
H1 H1+ 4 e 0.200(5) 0.331(3) 0.813(7) 1. 0 d
H2 H1+ 4 e 0.119(5) 0.269(3) 0.844(7) 1. 0 d
H3 H1+ 4 e 0.085(5) 0.440(3) 0.712(7) 1. 0 d
H4 H1+ 4 e 0.446(5) 0.067(3) 0.631(7) 1. 0 d
H5 H1+ 4 e 0.616(5) 0.760(3) 0.282(7) 1. 0 d
H6 H1+ 4 e 0.801(5) 0.328(3) 0.656(7) 1. 0 d
H7 H1+ 4 e 0.357(5) 0.784(3) 0.632(7) 1. 0 d
H8 H1+ 4 e 0.708(5) 0.156(3) 0.339(7) 1. 0 d
H9 H1+ 4 e 0.924(5) 0.248(3) 0.268(7) 1. 0 d
H10 H1+ 4 e 0.159(5) 0.695(3) 0.800(7) 1. 0 d
H11 H1+ 4 e 0.590(5) 0.918(3) 0.862(7) 1. 0 d
H12 H1+ 4 e 0.445(5) 0.928(3) 0.825(7) 1. 0 d
H13 H1+ 4 e 0.294(5) 0.505(3) 0.473(7) 1. 0 d
H14 H1+ 4 e 0.232(6) 0.015(4) 0.378(8) 1. 0 d
H15 H1+ 4 e -0.004(5) 0.840(3) 0.461(7) 1. 0 d
H16 H1+ 4 e 0.082(6) 0.137(4) 0.437(9) 1. 0 d

loop_
_atom_type_symbol
_atom_type_oxidation_number
P5+ 5.000
O2- -2.000
C4+ 4.000
N3- -3.000
H1+ 1.000
